data_4069816
loop_
_publ_author_name
'Nagai, Yusuke'
'Kochi, Takuya'
'Nozaki, Kyoko'

_publ_section_title
;
 Synthesis of N-Heterocyclic Carbene-Sulfonate Palladium Complexes
;
_journal_issue 20
_journal_name_full Organometallics
_journal_page_first 6131
_journal_paper_doi 10.1021/om9004252
_journal_volume 28
_journal_year 2009
_chemical_formula_sum 'C13 H16 N2 O3 S'
_chemical_formula_weight 280.34
_chemical_name_systematic
; 
 ? 
;
_space_group_IT_number 14
_symmetry_cell_setting monoclinic
_symmetry_space_group_name_Hall '-P 2ybc'
_symmetry_space_group_name_H-M 'P 1 21/c 1'
_atom_sites_solution_hydrogens geom
_atom_sites_solution_primary direct
_atom_sites_solution_secondary difmap
_audit_creation_method SHELXL-97
_cell_angle_alpha 90.000
_cell_angle_beta 94.33(2)
_cell_angle_gamma 90.000
_cell_formula_units_Z 4
_cell_length_a 7.63(4)
_cell_length_b 21.36(13)
_cell_length_c 8.01(5)
_cell_measurement_reflns_used 3030
_cell_measurement_temperature 103(2)
_cell_measurement_theta_max 27.4835
_cell_measurement_theta_min 3.1829
_cell_volume 1302(13)
_computing_cell_refinement 'RIGAKU CrystalClear'
_computing_data_collection 'RIGAKU CrystalClear'
_computing_data_reduction 'RIGAKU CrystalClear'
_computing_molecular_graphics ORTEP-III
_computing_structure_refinement 'SHELXL-97 (Sheldrick, 1997)'
_computing_structure_solution SIR-97
_diffrn_ambient_temperature 103(2)
_diffrn_measured_fraction_theta_full 0.986
_diffrn_measured_fraction_theta_max 0.986
_diffrn_radiation_monochromator graphite
_diffrn_radiation_source 'fine-focus sealed tube'
_diffrn_radiation_type MoK\a
_diffrn_radiation_wavelength 0.71070
_diffrn_reflns_av_R_equivalents 0.0215
_diffrn_reflns_av_sigmaI/netI 0.0172
_diffrn_reflns_limit_h_max 9
_diffrn_reflns_limit_h_min -8
_diffrn_reflns_limit_k_max 25
_diffrn_reflns_limit_k_min -25
_diffrn_reflns_limit_l_max 9
_diffrn_reflns_limit_l_min -9
_diffrn_reflns_number 8142
_diffrn_reflns_theta_full 25.00
_diffrn_reflns_theta_max 25.00
_diffrn_reflns_theta_min 3.19
_exptl_absorpt_coefficient_mu 0.255
_exptl_absorpt_correction_T_max 0.9508
_exptl_absorpt_correction_T_min 0.9050
_exptl_absorpt_correction_type multi-scan
_exptl_absorpt_process_details 'Jacobson, R. (1998). Private communication to the Rigaku Corporation'
_exptl_crystal_colour Colorless
_exptl_crystal_density_diffrn 1.431
_exptl_crystal_density_method 'not measured'
_exptl_crystal_description Block
_exptl_crystal_F_000 592
_exptl_crystal_size_max 0.40
_exptl_crystal_size_mid 0.30
_exptl_crystal_size_min 0.20
_refine_diff_density_max 2.038
_refine_diff_density_min -0.610
_refine_diff_density_rms 0.117
_refine_ls_extinction_method none
_refine_ls_goodness_of_fit_ref 1.162
_refine_ls_hydrogen_treatment constr
_refine_ls_matrix_type full
_refine_ls_number_parameters 175
_refine_ls_number_reflns 2259
_refine_ls_number_restraints 0
_refine_ls_restrained_S_all 1.162
_refine_ls_R_factor_all 0.1008
_refine_ls_R_factor_gt 0.0999
_refine_ls_shift/su_max 0.000
_refine_ls_shift/su_mean 0.000
_refine_ls_structure_factor_coef Fsqd
_refine_ls_weighting_details 'calc w=1/[\s^2^(Fo^2^)+(0.1262P)^2^+6.4810P] where P=(Fo^2^+2Fc^2^)/3'
_refine_ls_weighting_scheme calc
_refine_ls_wR_factor_gt 0.2746
_refine_ls_wR_factor_ref 0.2752
_reflns_number_gt 2214
_reflns_number_total 2259
_reflns_threshold_expression >2sigma(I)
_cod_data_source_file om9004252_si_002.cif
_cod_data_source_block 4
_cod_depositor_comments
;
The following automatic conversions were performed:
'_atom_site_symetry_multiplicity' tag replaced with
'_atom_site_symmetry_multiplicity'.

Automatic conversion script
Id: cif_correct_tags 1440 2010-10-19 06:21:57Z saulius 

The following automatic conversions were performed:

'_exptl_absorpt_correction_type' value 'Multi-scan' changed to
'multi-scan' according to
/home/saulius/struct/CIF-dictionaries/cif_core.dic dictionary named
'cif_core.dic' version 2.4.2 from 2011-04-26.

Automatic conversion script
Id: cif_fix_values 1715 2011-07-08 13:25:40Z adriana 
;
_cod_original_cell_volume 1301(13)
_cod_original_sg_symbol_H-M P21/c
_cod_database_code 4069816

loop_
_symmetry_equiv_pos_as_xyz
'x, y, z'
'-x, y+1/2, -z+1/2'
'-x, -y, -z'
'x, -y-1/2, z-1/2'

loop_
_atom_site_label
_atom_site_type_symbol
_atom_site_fract_x
_atom_site_fract_y
_atom_site_fract_z
_atom_site_U_iso_or_equiv
_atom_site_adp_type
_atom_site_occupancy
_atom_site_symmetry_multiplicity
_atom_site_calc_flag
_atom_site_refinement_flags
C1 C 0.0903(5) 0.09267(18) 0.7465(5) 0.0337(9) Uani 1 1 d .
H1 H -0.0108 0.0930 0.8088 0.040 Uiso 1 1 calc R
N1 N 0.2314(4) 0.05633(15) 0.7760(4) 0.0321(8) Uani 1 1 d .
C2 C 0.3485(5) 0.0685(2) 0.6599(6) 0.0386(10) Uani 1 1 d .
H2 H 0.4595 0.0489 0.6529 0.046 Uiso 1 1 calc R
C3 C 0.2782(5) 0.1135(2) 0.5563(6) 0.0391(10) Uani 1 1 d .
H3 H 0.3297 0.1313 0.4629 0.047 Uiso 1 1 calc R
N2 N 0.1164(4) 0.12864(14) 0.6132(4) 0.0285(7) Uani 1 1 d .
C4 C 0.2479(6) 0.0091(2) 0.9121(6) 0.0388(10) Uani 1 1 d .
H4 H 0.3558 -0.0157 0.8998 0.047 Uiso 1 1 calc R
H5 H 0.1467 -0.0199 0.8975 0.047 Uiso 1 1 calc R
S1 S 0.25763(11) 0.04175(4) 1.13187(14) 0.0303(2) Uani 1 1 d .
O1 O 0.4141(4) 0.08034(16) 1.1374(4) 0.0468(8) Uani 1 1 d .
O2 O 0.2655(4) -0.01462(15) 1.2197(4) 0.0471(8) Uani 1 1 d .
O3 O 0.0967(4) 0.07706(15) 1.1272(4) 0.0442(8) Uani 1 1 d .
C5 C -0.0034(5) 0.17719(17) 0.5501(4) 0.0278(9) Uani 1 1 d .
C6 C 0.0422(5) 0.23942(18) 0.5841(4) 0.0298(9) Uani 1 1 d .
C7 C -0.0765(5) 0.28512(18) 0.5265(5) 0.0325(9) Uani 1 1 d .
H6 H -0.0479 0.3279 0.5465 0.039 Uiso 1 1 calc R
C8 C -0.2368(5) 0.27016(19) 0.4401(5) 0.0323(9) Uani 1 1 d .
C9 C -0.2752(5) 0.20808(19) 0.4080(5) 0.0306(9) Uani 1 1 d .
H7 H -0.3833 0.1977 0.3477 0.037 Uiso 1 1 calc R
C10 C -0.1605(5) 0.15991(18) 0.4611(4) 0.0288(9) Uani 1 1 d .
C11 C 0.2148(5) 0.25717(19) 0.6767(5) 0.0341(9) Uani 1 1 d .
H8 H 0.2173 0.3024 0.6967 0.051 Uiso 1 1 calc R
H9 H 0.3119 0.2455 0.6095 0.051 Uiso 1 1 calc R
H10 H 0.2273 0.2350 0.7842 0.051 Uiso 1 1 calc R
C12 C -0.3627(6) 0.3211(2) 0.3823(6) 0.0415(11) Uani 1 1 d .
H11 H -0.4567 0.3240 0.4589 0.062 Uiso 1 1 calc R
H12 H -0.4136 0.3116 0.2692 0.062 Uiso 1 1 calc R
H13 H -0.2998 0.3611 0.3812 0.062 Uiso 1 1 calc R
C13 C -0.2058(5) 0.09249(19) 0.4255(5) 0.0357(10) Uani 1 1 d .
H14 H -0.1132 0.0732 0.3645 0.054 Uiso 1 1 calc R
H15 H -0.3179 0.0901 0.3575 0.054 Uiso 1 1 calc R
H16 H -0.2160 0.0702 0.5313 0.054 Uiso 1 1 calc R

loop_
_atom_site_aniso_label
_atom_site_aniso_U_11
_atom_site_aniso_U_22
_atom_site_aniso_U_33
_atom_site_aniso_U_23
_atom_site_aniso_U_13
_atom_site_aniso_U_12
C1 0.0329(19) 0.0355(19) 0.0321(19) 0.0037(16) -0.0005(16) 0.0025(16)
N1 0.0314(16) 0.0295(15) 0.0344(17) 0.0026(13) -0.0040(14) 0.0003(13)
C2 0.0267(19) 0.039(2) 0.050(2) 0.0052(19) 0.0003(17) 0.0037(17)
C3 0.0282(19) 0.038(2) 0.051(2) 0.0103(19) 0.0059(18) 0.0016(17)
N2 0.0268(15) 0.0310(16) 0.0277(15) 0.0024(12) 0.0013(12) -0.0035(12)
C4 0.032(2) 0.037(2) 0.047(2) 0.0079(18) 0.0008(17) 0.0015(17)
S1 0.0107(4) 0.0153(4) 0.0638(6) 0.0035(4) -0.0048(4) 0.0011(3)
O1 0.0400(16) 0.0574(19) 0.0431(16) -0.0031(14) 0.0028(13) -0.0087(14)
O2 0.0455(17) 0.0518(18) 0.0442(16) 0.0053(14) 0.0046(13) 0.0037(15)
O3 0.0398(16) 0.0446(17) 0.0485(17) 0.0009(14) 0.0046(13) 0.0069(13)
C5 0.0259(17) 0.0315(18) 0.0267(17) 0.0019(14) 0.0057(14) 0.0016(14)
C6 0.0318(18) 0.0342(18) 0.0241(17) -0.0002(15) 0.0070(15) -0.0027(16)
C7 0.040(2) 0.0309(18) 0.0275(17) 0.0010(15) 0.0080(16) -0.0009(16)
C8 0.0309(19) 0.038(2) 0.0284(18) 0.0047(15) 0.0084(15) 0.0020(16)
C9 0.0231(17) 0.043(2) 0.0260(17) 0.0031(16) 0.0022(14) -0.0007(15)
C10 0.0269(17) 0.0337(18) 0.0262(17) 0.0013(15) 0.0047(14) -0.0015(15)
C11 0.0316(19) 0.0338(19) 0.037(2) 0.0011(16) 0.0001(16) -0.0043(16)
C12 0.038(2) 0.041(2) 0.047(2) 0.0067(19) 0.0078(19) 0.0056(18)
C13 0.033(2) 0.039(2) 0.0347(19) 0.0020(17) 0.0004(16) -0.0046(17)

loop_
_atom_type_symbol
_atom_type_description
_atom_type_scat_dispersion_real
_atom_type_scat_dispersion_imag
_atom_type_scat_source
C C 0.0033 0.0016 'International Tables Vol C Tables 4.2.6.8 and 6.1.1.4'
H H 0.0000 0.0000 'International Tables Vol C Tables 4.2.6.8 and 6.1.1.4'
N N 0.0061 0.0033 'International Tables Vol C Tables 4.2.6.8 and 6.1.1.4'
O O 0.0106 0.0060 'International Tables Vol C Tables 4.2.6.8 and 6.1.1.4'
S S 0.1246 0.1234 'International Tables Vol C Tables 4.2.6.8 and 6.1.1.4'

loop_
_geom_angle_atom_site_label_1
_geom_angle_atom_site_label_2
_geom_angle_atom_site_label_3
_geom_angle
N1 C1 N2 108.0(4)
N1 C1 H1 126.0
N2 C1 H1 126.0
C1 N1 C2 109.3(4)
C1 N1 C4 123.3(4)
C2 N1 C4 127.4(4)
C3 C2 N1 107.7(5)
C3 C2 H2 126.2
N1 C2 H2 126.2
C2 C3 N2 106.5(4)
C2 C3 H3 126.7
N2 C3 H3 126.7
C1 N2 C3 108.5(4)
C1 N2 C5 124.1(4)
C3 N2 C5 127.3(4)
N1 C4 S1 115.3(5)
N1 C4 H4 108.4
S1 C4 H4 108.4
N1 C4 H5 108.4
S1 C4 H5 108.4
H4 C4 H5 107.5
O2 S1 O3 118.0(3)
O2 S1 O1 118.2(3)
O3 S1 O1 113.7(5)
O2 S1 C4 98.5(4)
O3 S1 C4 101.3(2)
O1 S1 C4 102.3(2)
C6 C5 C10 122.9(3)
C6 C5 N2 118.2(5)
C10 C5 N2 118.9(5)
C7 C6 C5 117.3(5)
C7 C6 C11 120.7(5)
C5 C6 C11 122.0(3)
C6 C7 C8 122.0(5)
C6 C7 H6 119.0
C8 C7 H6 119.0
C9 C8 C7 118.6(4)
C9 C8 C12 121.3(5)
C7 C8 C12 120.2(5)
C8 C9 C10 122.2(5)
C8 C9 H7 118.9
C10 C9 H7 118.9
C9 C10 C5 117.0(5)
C9 C10 C13 121.2(5)
C5 C10 C13 121.7(3)
C6 C11 H8 109.5
C6 C11 H9 109.5
H8 C11 H9 109.5
C6 C11 H10 109.5
H8 C11 H10 109.5
H9 C11 H10 109.5
C8 C12 H11 109.5
C8 C12 H12 109.5
H11 C12 H12 109.5
C8 C12 H13 109.5
H11 C12 H13 109.5
H12 C12 H13 109.5
C10 C13 H14 109.5
C10 C13 H15 109.5
H14 C13 H15 109.5
C10 C13 H16 109.5
H14 C13 H16 109.5
H15 C13 H16 109.5

loop_
_geom_bond_atom_site_label_1
_geom_bond_atom_site_label_2
_geom_bond_distance
C1 N1 1.333(7)
C1 N2 1.342(7)
C1 H1 0.9500
N1 C2 1.362(8)
N1 C4 1.484(8)
C2 C3 1.355(8)
C2 H2 0.9500
C3 N2 1.386(8)
C3 H3 0.9500
N2 C5 1.448(7)
C4 S1 1.890(10)
C4 H4 0.9900
C4 H5 0.9900
S1 O2 1.394(7)
S1 O3 1.439(7)
S1 O1 1.448(7)
C5 C6 1.396(9)
C5 C10 1.396(8)
C6 C7 1.386(8)
C6 C11 1.510(8)
C7 C8 1.396(8)
C7 H6 0.9500
C8 C9 1.378(9)
C8 C12 1.501(8)
C9 C10 1.396(8)
C9 H7 0.9500
C10 C13 1.504(10)
C11 H8 0.9800
C11 H9 0.9800
C11 H10 0.9800
C12 H11 0.9800
C12 H12 0.9800
C12 H13 0.9800
C13 H14 0.9800
C13 H15 0.9800
C13 H16 0.9800

loop_
_geom_torsion_atom_site_label_1
_geom_torsion_atom_site_label_2
_geom_torsion_atom_site_label_3
_geom_torsion_atom_site_label_4
_geom_torsion
N2 C1 N1 C2 -0.6(4)
N2 C1 N1 C4 -178.5(3)
C1 N1 C2 C3 0.1(5)
C4 N1 C2 C3 177.9(4)
N1 C2 C3 N2 0.4(5)
N1 C1 N2 C3 0.9(4)
N1 C1 N2 C5 -175.7(3)
C2 C3 N2 C1 -0.8(5)
C2 C3 N2 C5 175.7(4)
C1 N1 C4 S1 -65.7(5)
C2 N1 C4 S1 116.8(4)
N1 C4 S1 O2 177.8(3)
N1 C4 S1 O3 56.8(4)
N1 C4 S1 O1 -60.7(4)
C1 N2 C5 C6 103.9(5)
C3 N2 C5 C6 -72.1(6)
C1 N2 C5 C10 -74.8(6)
C3 N2 C5 C10 109.2(5)
C10 C5 C6 C7 0.4(6)
N2 C5 C6 C7 -178.3(3)
C10 C5 C6 C11 -178.4(3)
N2 C5 C6 C11 3.0(5)
C5 C6 C7 C8 1.0(6)
C11 C6 C7 C8 179.8(4)
C6 C7 C8 C9 -1.7(6)
C6 C7 C8 C12 179.0(4)
C7 C8 C9 C10 1.0(6)
C12 C8 C9 C10 -179.7(4)
C8 C9 C10 C5 0.3(5)
C8 C9 C10 C13 179.6(4)
C6 C5 C10 C9 -1.0(5)
N2 C5 C10 C9 177.6(3)
C6 C5 C10 C13 179.7(3)
N2 C5 C10 C13 -1.7(5)

loop_
_cod_related_entry_id
_cod_related_entry_database
_cod_related_entry_code
1 ChemSpider 30659746
